data_1504882
loop_
_publ_author_name
'Feng, Chen-Guo'
'Wang, Zhi-Qian'
'Shao, Cheng'
'Xu, Ming-Hua'
'Lin, Guo-Qiang'

_publ_section_title
;
 Highly practical catalytic asymmetric 1,4-addition of arylboronic acids
 in water using new hydrophilic chiral bicyclo[3.3.0] diene ligands.
;
_journal_issue 18
_journal_name_full 'Organic letters'
_journal_page_first 4101
_journal_page_last 4104
_journal_paper_doi 10.1021/ol801665z
_journal_volume 10
_journal_year 2008
_chemical_absolute_configuration ad
_chemical_formula_sum 'C28 H37 Cl2 O8 Rh2'
_chemical_formula_weight 778.30
_chemical_name_systematic
; 
 ? 
;
_space_group_IT_number 19
_symmetry_cell_setting orthorhombic
_symmetry_space_group_name_Hall 'P 2ac 2ab'
_symmetry_space_group_name_H-M 'P 21 21 21'
_atom_sites_solution_hydrogens geom
_atom_sites_solution_primary direct
_atom_sites_solution_secondary difmap
_audit_creation_method SHELXL-97
_cell_angle_alpha 90.00
_cell_angle_beta 90.00
_cell_angle_gamma 90.00
_cell_formula_units_Z 4
_cell_length_a 9.7534(10)
_cell_length_b 9.9312(10)
_cell_length_c 28.882(3)
_cell_measurement_reflns_used 7726
_cell_measurement_temperature 293(2)
_cell_measurement_theta_max 54.073
_cell_measurement_theta_min 4.964
_cell_volume 2797.6(5)
_computing_cell_refinement 'Bruker SMART'
_computing_data_collection 'Bruker SMART'
_computing_data_reduction 'Bruker SHELXTL'
_computing_molecular_graphics 'Bruker SHELXTL'
_computing_publication_material 'Bruker SHELXTL'
_computing_structure_refinement 'SHELXL-97 (Sheldrick, 1997)'
_computing_structure_solution 'SHELXS-97 (Sheldrick, 1990)'
_diffrn_ambient_temperature 293(2)
_diffrn_measured_fraction_theta_full 0.993
_diffrn_measured_fraction_theta_max 0.993
_diffrn_measurement_device_type 'CCD area detector'
_diffrn_measurement_method 'phi and omega scans'
_diffrn_radiation_monochromator graphite
_diffrn_radiation_source 'fine-focus sealed tube'
_diffrn_radiation_type MoK\a
_diffrn_radiation_wavelength 0.71073
_diffrn_reflns_av_R_equivalents 0.0938
_diffrn_reflns_av_sigmaI/netI 0.0719
_diffrn_reflns_limit_h_max 12
_diffrn_reflns_limit_h_min -12
_diffrn_reflns_limit_k_max 10
_diffrn_reflns_limit_k_min -12
_diffrn_reflns_limit_l_max 34
_diffrn_reflns_limit_l_min -36
_diffrn_reflns_number 16478
_diffrn_reflns_theta_full 26.99
_diffrn_reflns_theta_max 26.99
_diffrn_reflns_theta_min 2.17
_exptl_absorpt_coefficient_mu 1.421
_exptl_absorpt_correction_T_max 1.00000
_exptl_absorpt_correction_T_min 0.62920
_exptl_absorpt_correction_type empirical
_exptl_absorpt_process_details sadabs
_exptl_crystal_colour yellow
_exptl_crystal_density_diffrn 1.848
_exptl_crystal_density_method 'not measured'
_exptl_crystal_description prismatic
_exptl_crystal_F_000 1572
_exptl_crystal_size_max 0.498
_exptl_crystal_size_mid 0.427
_exptl_crystal_size_min 0.092
_refine_diff_density_max 1.175
_refine_diff_density_min -0.662
_refine_diff_density_rms 0.163
_refine_ls_abs_structure_details 'Flack H D (1983), Acta Cryst. A39, 876-881'
_refine_ls_abs_structure_Flack -0.03(5)
_refine_ls_extinction_expression Fc^*^=kFc[1+0.001xFc^2^\l^3^/sin(2\q)]^-1/4^
_refine_ls_extinction_method SHELXL
_refine_ls_goodness_of_fit_ref 1.001
_refine_ls_hydrogen_treatment constr
_refine_ls_matrix_type full
_refine_ls_number_parameters 342
_refine_ls_number_reflns 6011
_refine_ls_number_restraints 4
_refine_ls_restrained_S_all 1.016
_refine_ls_R_factor_all 0.0501
_refine_ls_R_factor_gt 0.0470
_refine_ls_shift/su_max 0.002
_refine_ls_shift/su_mean 0.000
_refine_ls_structure_factor_coef Fsqd
_refine_ls_weighting_details 'calc w=1/[\s^2^(Fo^2^)+(0.0724P)^2^+0.0000P] where P=(Fo^2^+2Fc^2^)/3'
_refine_ls_weighting_scheme calc
_refine_ls_wR_factor_gt 0.1192
_refine_ls_wR_factor_ref 0.1206
_reflns_number_gt 5464
_reflns_number_total 6011
_reflns_threshold_expression >2sigma(I)
_cod_data_source_file ol801665z_si_003.cif
_cod_data_source_block cd27355
_cod_depositor_comments
;
The following automatic conversions were performed:

'_symmetry_cell_setting' value 'Orthorhombic' changed to
'orthorhombic' according to
/home/saulius/struct/CIF-dictionaries/cif_core.dic dictionary named
'cif_core.dic' version 2.4.1 from 2010-06-29.

Automatic conversion script
Id: cif_fix_values 1715 2011-07-08 13:25:40Z adriana 
;
_cod_original_sg_symbol_H-M P2(1)2(1)2(1)
_cod_database_code 1504882

loop_
_symmetry_equiv_pos_as_xyz
'x, y, z'
'-x+1/2, -y, z+1/2'
'-x, y+1/2, -z+1/2'
'x+1/2, -y+1/2, -z'

loop_
_atom_site_label
_atom_site_type_symbol
_atom_site_fract_x
_atom_site_fract_y
_atom_site_fract_z
_atom_site_U_iso_or_equiv
_atom_site_adp_type
_atom_site_occupancy
_atom_site_symmetry_multiplicity
_atom_site_calc_flag
_atom_site_refinement_flags
Rh1 Rh 0.28016(5) 0.70286(4) 0.180557(16) 0.03160(13) Uani 1 1 d .
Rh2 Rh 0.51771(4) 0.85451(4) 0.136473(16) 0.03332(14) Uani 1 1 d .
Cl1 Cl 0.27854(16) 0.90206(14) 0.13478(6) 0.0418(3) Uani 1 1 d .
Cl2 Cl 0.47696(18) 0.80003(18) 0.21522(5) 0.0465(4) Uani 1 1 d .
O1 O 0.3392(5) 0.2813(4) 0.17732(19) 0.0539(13) Uani 1 1 d .
O2 O 0.3929(6) 0.4271(5) 0.12089(19) 0.0572(14) Uani 1 1 d .
O3 O -0.1160(5) 0.5222(5) 0.1837(2) 0.0552(13) Uani 1 1 d .
O4 O -0.0269(5) 0.6515(5) 0.24121(17) 0.0498(11) Uani 1 1 d .
O5 O 0.5911(6) 0.6022(5) 0.05721(18) 0.0548(13) Uani 1 1 d .
O6 O 0.6431(7) 0.7480(6) -0.0001(2) 0.0646(15) Uani 1 1 d .
O7 O 0.7486(5) 1.1158(5) 0.1340(2) 0.0587(14) Uani 1 1 d .
O8 O 0.9327(5) 0.9775(5) 0.1256(2) 0.0538(13) Uani 1 1 d .
C1 C 0.1190(6) 0.4742(6) 0.2065(2) 0.0384(14) Uani 1 1 d .
H1 H 0.0884 0.3938 0.2232 0.046 Uiso 1 1 calc R
C2 C 0.1666(7) 0.4453(6) 0.1569(2) 0.0370(13) Uani 1 1 d .
H2 H 0.1133 0.3763 0.1407 0.044 Uiso 1 1 calc R
C3 C 0.3183(7) 0.4134(6) 0.1621(2) 0.0416(15) Uani 1 1 d .
C4 C 0.3584(6) 0.5126(6) 0.1988(2) 0.0405(15) Uani 1 1 d .
H4 H 0.4496 0.5065 0.2128 0.049 Uiso 1 1 calc R
C5 C 0.2437(6) 0.5399(6) 0.2273(3) 0.0412(14) Uani 1 1 d .
H5 H 0.2533 0.5511 0.2609 0.049 Uiso 1 1 calc R
C6 C 0.1565(6) 0.5860(6) 0.1361(2) 0.0371(13) Uani 1 1 d .
H6 H 0.1599 0.5991 0.1024 0.045 Uiso 1 1 calc R
C7 C 0.0706(6) 0.6659(6) 0.1638(2) 0.0369(13) Uani 1 1 d .
H7 H 0.0160 0.7374 0.1494 0.044 Uiso 1 1 calc R
C8 C 0.0079(7) 0.5801(6) 0.2008(2) 0.0408(14) Uani 1 1 d .
C9 C 0.4664(8) 0.2392(8) 0.1610(3) 0.060(2) Uani 1 1 d .
H9A H 0.4613 0.1480 0.1492 0.072 Uiso 1 1 calc R
H9B H 0.5345 0.2423 0.1855 0.072 Uiso 1 1 calc R
C10 C 0.5014(11) 0.3361(9) 0.1232(4) 0.082(3) Uani 1 1 d .
H10A H 0.5863 0.3826 0.1302 0.098 Uiso 1 1 calc R
H10B H 0.5119 0.2891 0.0940 0.098 Uiso 1 1 calc R
C11 C -0.1324(10) 0.5741(10) 0.2627(4) 0.076(3) Uani 1 1 d .
H11A H -0.1959 0.6315 0.2794 0.091 Uiso 1 1 calc R
H11B H -0.0940 0.5086 0.2840 0.091 Uiso 1 1 calc R
C12 C -0.2005(8) 0.5070(11) 0.2235(4) 0.073(3) Uani 1 1 d .
H12A H -0.2136 0.4122 0.2303 0.088 Uiso 1 1 calc R
H12B H -0.2896 0.5474 0.2180 0.088 Uiso 1 1 calc R
C13 C 0.7328(7) 0.9379(7) 0.0761(3) 0.0458(15) Uani 1 1 d .
H13 H 0.7798 0.9798 0.0498 0.055 Uiso 1 1 calc R
C14 C 0.7427(7) 0.7842(7) 0.0773(2) 0.0448(15) Uani 1 1 d .
H14 H 0.8315 0.7484 0.0673 0.054 Uiso 1 1 calc R
C15 C 0.6222(8) 0.7354(7) 0.0489(2) 0.0436(15) Uani 1 1 d .
C16 C 0.5137(7) 0.8376(7) 0.0637(2) 0.0464(15) Uani 1 1 d .
H16 H 0.4257 0.8407 0.0474 0.056 Uiso 1 1 calc R
C17 C 0.5779(7) 0.9568(7) 0.0760(2) 0.0418(14) Uani 1 1 d .
H17 H 0.5372 1.0439 0.0679 0.050 Uiso 1 1 calc R
C18 C 0.7088(6) 0.7571(6) 0.1276(2) 0.0390(14) Uani 1 1 d .
H18 H 0.7259 0.6685 0.1413 0.047 Uiso 1 1 calc R
C19 C 0.7280(6) 0.8731(7) 0.1530(3) 0.0446(15) Uani 1 1 d .
H19 H 0.7576 0.8669 0.1854 0.054 Uiso 1 1 calc R
C20 C 0.7869(7) 0.9799(6) 0.1224(3) 0.0469(16) Uani 1 1 d .
C21 C 0.5258(10) 0.5542(9) 0.0171(3) 0.073(3) Uani 1 1 d .
H21A H 0.4288 0.5761 0.0172 0.088 Uiso 1 1 calc R
H21B H 0.5368 0.4576 0.0139 0.088 Uiso 1 1 calc R
C22 C 0.5995(10) 0.6277(11) -0.0198(3) 0.075(3) Uani 1 1 d .
H22A H 0.6773 0.5757 -0.0307 0.090 Uiso 1 1 calc R
H22B H 0.5390 0.6451 -0.0458 0.090 Uiso 1 1 calc R
C23 C 0.8668(8) 1.1923(8) 0.1404(4) 0.064(2) Uani 1 1 d .
H23A H 0.8826 1.2095 0.1730 0.077 Uiso 1 1 calc R
H23B H 0.8598 1.2778 0.1243 0.077 Uiso 1 1 calc R
C24 C 0.9795(8) 1.1086(8) 0.1205(3) 0.062(2) Uani 1 1 d .
H24A H 0.9944 1.1302 0.0881 0.075 Uiso 1 1 calc R
H24B H 1.0644 1.1221 0.1374 0.075 Uiso 1 1 calc R
C26 C 0.724(2) 0.232(2) 0.9939(9) 0.134(9) Uiso 1 1 d D
C25 C 0.8460(12) 0.3302(13) 1.0119(4) 0.100(4) Uiso 1 1 d D
C27 C 0.6240(10) 0.1321(10) 0.9672(3) 0.076(3) Uiso 1 1 d D
C28 C 0.4681(14) 0.0896(15) 0.9634(5) 0.130(5) Uiso 1 1 d D

loop_
_atom_site_aniso_label
_atom_site_aniso_U_11
_atom_site_aniso_U_22
_atom_site_aniso_U_33
_atom_site_aniso_U_23
_atom_site_aniso_U_13
_atom_site_aniso_U_12
Rh1 0.0280(2) 0.0287(2) 0.0382(3) 0.00176(18) 0.00239(19) -0.00076(18)
Rh2 0.0287(2) 0.0347(2) 0.0366(2) -0.00190(18) 0.00234(18) -0.00265(18)
Cl1 0.0343(7) 0.0333(6) 0.0577(9) 0.0074(6) 0.0060(8) 0.0037(6)
Cl2 0.0456(8) 0.0587(9) 0.0353(7) -0.0049(7) -0.0007(7) -0.0133(8)
O1 0.047(3) 0.032(2) 0.082(4) 0.013(2) 0.022(3) 0.007(2)
O2 0.058(3) 0.045(3) 0.068(3) 0.006(2) 0.028(3) 0.008(2)
O3 0.028(2) 0.049(3) 0.089(4) 0.009(3) 0.002(2) -0.003(2)
O4 0.046(3) 0.044(2) 0.059(3) -0.002(2) 0.018(2) -0.001(2)
O5 0.065(3) 0.044(3) 0.055(3) -0.008(2) 0.005(3) -0.009(2)
O6 0.083(4) 0.069(3) 0.042(3) -0.011(2) 0.013(3) -0.008(3)
O7 0.042(3) 0.034(2) 0.101(4) -0.020(2) 0.006(3) 0.0002(19)
O8 0.030(2) 0.039(2) 0.092(4) -0.003(2) 0.010(2) -0.0021(19)
C1 0.029(3) 0.033(3) 0.053(4) 0.010(3) 0.008(3) -0.001(2)
C2 0.039(3) 0.026(3) 0.046(3) -0.002(2) 0.003(3) -0.003(2)
C3 0.044(4) 0.031(3) 0.050(4) 0.005(3) 0.011(3) 0.000(3)
C4 0.029(3) 0.038(3) 0.055(4) 0.014(3) -0.002(3) 0.003(3)
C5 0.038(4) 0.033(3) 0.052(4) 0.009(3) 0.002(3) 0.003(3)
C6 0.040(3) 0.034(3) 0.038(3) 0.007(3) 0.004(3) -0.003(2)
C7 0.028(3) 0.031(3) 0.051(4) 0.006(2) -0.005(3) 0.002(2)
C8 0.031(3) 0.039(3) 0.053(4) 0.002(3) 0.007(3) 0.004(3)
C9 0.055(4) 0.047(4) 0.078(5) 0.002(3) 0.024(4) 0.014(3)
C10 0.079(6) 0.071(6) 0.095(7) 0.023(5) 0.043(5) 0.033(5)
C11 0.072(6) 0.060(5) 0.096(7) 0.000(5) 0.050(6) -0.008(5)
C12 0.046(5) 0.081(6) 0.092(7) 0.026(5) 0.015(5) -0.013(4)
C13 0.037(3) 0.042(3) 0.058(4) -0.002(3) 0.010(3) 0.003(3)
C14 0.036(4) 0.043(3) 0.056(4) -0.006(3) 0.014(3) 0.002(3)
C15 0.054(4) 0.042(3) 0.034(3) -0.005(3) 0.006(3) -0.003(3)
C16 0.043(4) 0.062(4) 0.034(3) 0.006(3) 0.001(3) 0.001(3)
C17 0.046(4) 0.042(3) 0.038(3) 0.008(3) 0.009(3) 0.004(3)
C18 0.030(3) 0.033(3) 0.054(4) -0.004(2) -0.004(3) 0.004(2)
C19 0.024(3) 0.049(4) 0.061(4) -0.006(3) -0.002(3) -0.001(3)
C20 0.036(3) 0.035(3) 0.070(5) -0.006(3) 0.008(3) 0.008(3)
C21 0.071(6) 0.080(6) 0.068(5) -0.028(4) -0.001(5) -0.026(5)
C22 0.067(5) 0.109(8) 0.047(4) -0.024(5) 0.006(4) -0.007(6)
C23 0.053(4) 0.040(4) 0.100(6) -0.006(4) 0.013(5) -0.004(3)
C24 0.046(4) 0.057(4) 0.085(6) 0.001(4) 0.006(4) -0.004(4)

loop_
_atom_type_symbol
_atom_type_description
_atom_type_scat_dispersion_real
_atom_type_scat_dispersion_imag
_atom_type_scat_source
C C 0.0033 0.0016 'International Tables Vol C Tables 4.2.6.8 and 6.1.1.4'
H H 0.0000 0.0000 'International Tables Vol C Tables 4.2.6.8 and 6.1.1.4'
O O 0.0106 0.0060 'International Tables Vol C Tables 4.2.6.8 and 6.1.1.4'
Cl Cl 0.1484 0.1585 'International Tables Vol C Tables 4.2.6.8 and 6.1.1.4'
Rh Rh -1.1178 0.9187 'International Tables Vol C Tables 4.2.6.8 and 6.1.1.4'

loop_
_geom_angle_atom_site_label_1
_geom_angle_atom_site_label_2
_geom_angle_atom_site_label_3
_geom_angle
_geom_angle_site_symmetry_1
_geom_angle_site_symmetry_3
C4 Rh1 C6 82.3(2) . .
C4 Rh1 C7 104.5(2) . .
C6 Rh1 C7 38.7(2) . .
C4 Rh1 C5 39.0(2) . .
C6 Rh1 C5 82.7(3) . .
C7 Rh1 C5 81.6(2) . .
C4 Rh1 Cl2 88.08(19) . .
C6 Rh1 Cl2 160.74(17) . .
C7 Rh1 Cl2 160.44(17) . .
C5 Rh1 Cl2 100.13(19) . .
C4 Rh1 Cl1 152.59(18) . .
C6 Rh1 Cl1 96.61(17) . .
C7 Rh1 Cl1 90.61(16) . .
C5 Rh1 Cl1 168.34(18) . .
Cl2 Rh1 Cl1 84.35(6) . .
C4 Rh1 Rh2 105.84(17) . .
C6 Rh1 Rh2 116.91(17) . .
C7 Rh1 Rh2 136.07(17) . .
C5 Rh1 Rh2 139.97(17) . .
Cl2 Rh1 Rh2 50.10(4) . .
Cl1 Rh1 Rh2 50.28(4) . .
C17 Rh2 C16 38.4(3) . .
C17 Rh2 C19 82.8(3) . .
C16 Rh2 C19 104.5(3) . .
C17 Rh2 C18 82.8(3) . .
C16 Rh2 C18 81.9(3) . .
C19 Rh2 C18 38.0(2) . .
C17 Rh2 Cl2 162.4(2) . .
C16 Rh2 Cl2 159.2(2) . .
C19 Rh2 Cl2 88.0(2) . .
C18 Rh2 Cl2 99.19(19) . .
C17 Rh2 Cl1 99.2(2) . .
C16 Rh2 Cl1 88.7(2) . .
C19 Rh2 Cl1 159.73(19) . .
C18 Rh2 Cl1 162.10(17) . .
Cl2 Rh2 Cl1 84.31(6) . .
C17 Rh2 Rh1 143.0(2) . .
C16 Rh2 Rh1 111.3(2) . .
C19 Rh2 Rh1 133.4(2) . .
C18 Rh2 Rh1 119.70(18) . .
Cl2 Rh2 Rh1 50.07(4) . .
Cl1 Rh2 Rh1 50.25(4) . .
Rh1 Cl1 Rh2 79.46(5) . .
Rh1 Cl2 Rh2 79.84(5) . .
C9 O1 C3 107.8(6) . .
C10 O2 C3 106.8(6) . .
C12 O3 C8 104.8(6) . .
C8 O4 C11 105.3(6) . .
C15 O5 C21 106.4(6) . .
C22 O6 C15 106.6(6) . .
C23 O7 C20 109.1(5) . .
C24 O8 C20 107.8(5) . .
C5 C1 C8 108.7(5) . .
C5 C1 C2 102.1(5) . .
C8 C1 C2 104.2(5) . .
C5 C1 H1 113.6 . .
C8 C1 H1 113.6 . .
C2 C1 H1 113.6 . .
C3 C2 C6 107.1(5) . .
C3 C2 C1 104.0(5) . .
C6 C2 C1 100.2(5) . .
C3 C2 H2 114.7 . .
C6 C2 H2 114.7 . .
C1 C2 H2 114.7 . .
O1 C3 O2 106.4(5) . .
O1 C3 C4 110.9(6) . .
O2 C3 C4 113.6(5) . .
O1 C3 C2 111.6(5) . .
O2 C3 C2 113.6(6) . .
C4 C3 C2 100.8(5) . .
C5 C4 C3 109.4(6) . .
C5 C4 Rh1 71.8(4) . .
C3 C4 Rh1 108.6(4) . .
C5 C4 H4 119.2 . .
C3 C4 H4 119.2 . .
Rh1 C4 H4 119.2 . .
C4 C5 C1 108.8(6) . .
C4 C5 Rh1 69.2(4) . .
C1 C5 Rh1 102.1(4) . .
C4 C5 H5 121.5 . .
C1 C5 H5 121.5 . .
Rh1 C5 H5 121.5 . .
C7 C6 C2 109.3(5) . .
C7 C6 Rh1 71.5(4) . .
C2 C6 Rh1 103.1(4) . .
C7 C6 H6 120.7 . .
C2 C6 H6 120.7 . .
Rh1 C6 H6 120.7 . .
C6 C7 C8 109.2(5) . .
C6 C7 Rh1 69.9(4) . .
C8 C7 Rh1 109.1(4) . .
C6 C7 H7 119.5 . .
C8 C7 H7 119.5 . .
Rh1 C7 H7 119.5 . .
O4 C8 O3 106.6(5) . .
O4 C8 C7 113.8(5) . .
O3 C8 C7 109.3(6) . .
O4 C8 C1 115.5(6) . .
O3 C8 C1 111.3(5) . .
C7 C8 C1 100.4(5) . .
O1 C9 C10 104.9(6) . .
O1 C9 H9A 110.8 . .
C10 C9 H9A 110.8 . .
O1 C9 H9B 110.8 . .
C10 C9 H9B 110.8 . .
H9A C9 H9B 108.8 . .
O2 C10 C9 106.3(6) . .
O2 C10 H10A 110.5 . .
C9 C10 H10A 110.5 . .
O2 C10 H10B 110.5 . .
C9 C10 H10B 110.5 . .
H10A C10 H10B 108.7 . .
O4 C11 C12 103.5(7) . .
O4 C11 H11A 111.1 . .
C12 C11 H11A 111.1 . .
O4 C11 H11B 111.1 . .
C12 C11 H11B 111.1 . .
H11A C11 H11B 109.0 . .
O3 C12 C11 108.2(7) . .
O3 C12 H12A 110.1 . .
C11 C12 H12A 110.1 . .
O3 C12 H12B 110.1 . .
C11 C12 H12B 110.1 . .
H12A C12 H12B 108.4 . .
C20 C13 C17 108.5(6) . .
C20 C13 C14 103.7(6) . .
C17 C13 C14 100.7(6) . .
C20 C13 H13 114.2 . .
C17 C13 H13 114.2 . .
C14 C13 H13 114.2 . .
C15 C14 C18 107.0(5) . .
C15 C14 C13 105.0(6) . .
C18 C14 C13 100.6(5) . .
C15 C14 H14 114.3 . .
C18 C14 H14 114.3 . .
C13 C14 H14 114.3 . .
O5 C15 O6 106.7(5) . .
O5 C15 C14 112.6(6) . .
O6 C15 C14 113.3(6) . .
O5 C15 C16 115.9(6) . .
O6 C15 C16 108.5(6) . .
C14 C15 C16 100.0(5) . .
C17 C16 C15 109.1(6) . .
C17 C16 Rh2 70.7(4) . .
C15 C16 Rh2 108.6(4) . .
C17 C16 H16 119.5 . .
C15 C16 H16 119.5 . .
Rh2 C16 H16 119.5 . .
C16 C17 C13 110.1(6) . .
C16 C17 Rh2 71.0(4) . .
C13 C17 Rh2 102.4(4) . .
C16 C17 H17 120.7 . .
C13 C17 H17 120.7 . .
Rh2 C17 H17 120.7 . .
C19 C18 C14 109.5(6) . .
C19 C18 Rh2 71.0(4) . .
C14 C18 Rh2 103.2(4) . .
C19 C18 H18 120.7 . .
C14 C18 H18 120.7 . .
Rh2 C18 H18 120.7 . .
C18 C19 C20 109.3(6) . .
C18 C19 Rh2 71.0(4) . .
C20 C19 Rh2 107.5(5) . .
C18 C19 H19 119.7 . .
C20 C19 H19 119.7 . .
Rh2 C19 H19 119.7 . .
O8 C20 O7 105.1(5) . .
O8 C20 C19 109.5(6) . .
O7 C20 C19 115.3(6) . .
O8 C20 C13 113.8(6) . .
O7 C20 C13 112.2(6) . .
C19 C20 C13 101.3(6) . .
O5 C21 C22 101.9(7) . .
O5 C21 H21A 111.4 . .
C22 C21 H21A 111.4 . .
O5 C21 H21B 111.4 . .
C22 C21 H21B 111.4 . .
H21A C21 H21B 109.2 . .
O6 C22 C21 106.0(7) . .
O6 C22 H22A 110.5 . .
C21 C22 H22A 110.5 . .
O6 C22 H22B 110.5 . .
C21 C22 H22B 110.5 . .
H22A C22 H22B 108.7 . .
O7 C23 C24 104.7(6) . .
O7 C23 H23A 110.8 . .
C24 C23 H23A 110.8 . .
O7 C23 H23B 110.8 . .
C24 C23 H23B 110.8 . .
H23A C23 H23B 108.9 . .
O8 C24 C23 103.9(6) . .
O8 C24 H24A 111.0 . .
C23 C24 H24A 111.0 . .
O8 C24 H24B 111.0 . .
C23 C24 H24B 111.0 . .
H24A C24 H24B 109.0 . .
C27 C26 C25 168.2(19) . .
C28 C25 C26 170.7(15) 4_557 .
C28 C27 C26 142.1(13) . .
C27 C28 C25 123.4(11) . 4_457

loop_
_geom_bond_atom_site_label_1
_geom_bond_atom_site_label_2
_geom_bond_distance
_geom_bond_site_symmetry_2
Rh1 C4 2.104(6) .
Rh1 C6 2.111(6) .
Rh1 C7 2.132(6) .
Rh1 C5 2.138(6) .
Rh1 Cl2 2.3702(17) .
Rh1 Cl1 2.3796(15) .
Rh1 Rh2 3.0426(6) .
Rh2 C17 2.104(6) .
Rh2 C16 2.108(6) .
Rh2 C19 2.115(6) .
Rh2 C18 2.115(6) .
Rh2 Cl2 2.3713(16) .
Rh2 Cl1 2.3806(16) .
O1 C9 1.391(9) .
O1 C3 1.398(8) .
O2 C10 1.393(9) .
O2 C3 1.402(8) .
O3 C12 1.420(10) .
O3 C8 1.426(8) .
O4 C8 1.408(8) .
O4 C11 1.427(9) .
O5 C15 1.378(8) .
O5 C21 1.404(9) .
O6 C22 1.390(11) .
O6 C15 1.435(9) .
O7 C23 1.393(9) .
O7 C20 1.440(8) .
O8 C24 1.387(9) .
O8 C20 1.425(9) .
C1 C5 1.506(9) .
C1 C8 1.519(8) .
C1 C2 1.533(9) .
C1 H1 0.9800 .
C2 C3 1.520(10) .
C2 C6 1.524(8) .
C2 H2 0.9800 .
C3 C4 1.498(10) .
C4 C5 1.416(9) .
C4 H4 0.9800 .
C5 H5 0.9800 .
C6 C7 1.405(9) .
C6 H6 0.9800 .
C7 C8 1.497(9) .
C7 H7 0.9800 .
C9 C10 1.495(11) .
C9 H9A 0.9700 .
C9 H9B 0.9700 .
C10 H10A 0.9700 .
C10 H10B 0.9700 .
C11 C12 1.473(14) .
C11 H11A 0.9700 .
C11 H11B 0.9700 .
C12 H12A 0.9700 .
C12 H12B 0.9700 .
C13 C20 1.497(10) .
C13 C17 1.523(10) .
C13 C14 1.530(9) .
C13 H13 0.9800 .
C14 C15 1.512(10) .
C14 C18 1.515(10) .
C14 H14 0.9800 .
C15 C16 1.527(10) .
C16 C17 1.385(10) .
C16 H16 0.9800 .
C17 H17 0.9800 .
C18 C19 1.379(9) .
C18 H18 0.9800 .
C19 C20 1.495(10) .
C19 H19 0.9800 .
C21 C22 1.480(13) .
C21 H21A 0.9700 .
C21 H21B 0.9700 .
C22 H22A 0.9700 .
C22 H22B 0.9700 .
C23 C24 1.493(11) .
C23 H23A 0.9700 .
C23 H23B 0.9700 .
C24 H24A 0.9700 .
C24 H24B 0.9700 .
C26 C27 1.588(15) .
C26 C25 1.627(15) .
C25 C28 1.600(14) 4_557
C27 C28 1.582(14) .
C28 C25 1.600(14) 4_457

loop_
_geom_torsion_atom_site_label_1
_geom_torsion_atom_site_label_2
_geom_torsion_atom_site_label_3
_geom_torsion_atom_site_label_4
_geom_torsion
_geom_torsion_site_symmetry_4
C4 Rh1 Rh2 C17 123.8(4) .
C6 Rh1 Rh2 C17 34.5(4) .
C7 Rh1 Rh2 C17 -8.2(4) .
C5 Rh1 Rh2 C17 147.1(4) .
Cl2 Rh1 Rh2 C17 -162.6(3) .
Cl1 Rh1 Rh2 C17 -40.8(3) .
C4 Rh1 Rh2 C16 95.4(3) .
C6 Rh1 Rh2 C16 6.2(3) .
C7 Rh1 Rh2 C16 -36.5(3) .
C5 Rh1 Rh2 C16 118.7(4) .
Cl2 Rh1 Rh2 C16 169.0(2) .
Cl1 Rh1 Rh2 C16 -69.1(2) .
C4 Rh1 Rh2 C19 -42.2(3) .
C6 Rh1 Rh2 C19 -131.5(3) .
C7 Rh1 Rh2 C19 -174.2(4) .
C5 Rh1 Rh2 C19 -18.9(4) .
Cl2 Rh1 Rh2 C19 31.4(3) .
Cl1 Rh1 Rh2 C19 153.2(3) .
C4 Rh1 Rh2 C18 2.7(3) .
C6 Rh1 Rh2 C18 -86.6(3) .
C7 Rh1 Rh2 C18 -129.3(3) .
C5 Rh1 Rh2 C18 26.0(4) .
Cl2 Rh1 Rh2 C18 76.2(2) .
Cl1 Rh1 Rh2 C18 -161.9(2) .
C4 Rh1 Rh2 Cl2 -73.6(2) .
C6 Rh1 Rh2 Cl2 -162.85(19) .
C7 Rh1 Rh2 Cl2 154.5(2) .
C5 Rh1 Rh2 Cl2 -50.3(3) .
Cl1 Rh1 Rh2 Cl2 121.86(8) .
C4 Rh1 Rh2 Cl1 164.6(2) .
C6 Rh1 Rh2 Cl1 75.29(19) .
C7 Rh1 Rh2 Cl1 32.6(2) .
C5 Rh1 Rh2 Cl1 -172.1(3) .
Cl2 Rh1 Rh2 Cl1 -121.86(8) .
C4 Rh1 Cl1 Rh2 -33.8(4) .
C6 Rh1 Cl1 Rh2 -119.75(17) .
C7 Rh1 Cl1 Rh2 -158.04(18) .
C5 Rh1 Cl1 Rh2 154.2(10) .
Cl2 Rh1 Cl1 Rh2 40.90(5) .
C17 Rh2 Cl1 Rh1 156.53(19) .
C16 Rh2 Cl1 Rh1 119.48(19) .
C19 Rh2 Cl1 Rh1 -109.2(6) .
C18 Rh2 Cl1 Rh1 61.4(6) .
Cl2 Rh2 Cl1 Rh1 -40.88(6) .
C4 Rh1 Cl2 Rh2 112.59(19) .
C6 Rh1 Cl2 Rh2 52.8(5) .
C7 Rh1 Cl2 Rh2 -116.8(5) .
C5 Rh1 Cl2 Rh2 149.83(19) .
Cl1 Rh1 Cl2 Rh2 -41.03(5) .
C17 Rh2 Cl2 Rh1 143.6(6) .
C16 Rh2 Cl2 Rh1 -29.9(6) .
C19 Rh2 Cl2 Rh1 -157.78(19) .
C18 Rh2 Cl2 Rh1 -121.27(17) .
Cl1 Rh2 Cl2 Rh1 41.02(5) .
C5 C1 C2 C3 34.1(6) .
C8 C1 C2 C3 147.1(5) .
C5 C1 C2 C6 -76.6(6) .
C8 C1 C2 C6 36.5(6) .
C9 O1 C3 O2 27.9(8) .
C9 O1 C3 C4 -96.1(7) .
C9 O1 C3 C2 152.4(7) .
C10 O2 C3 O1 -27.2(9) .
C10 O2 C3 C4 95.1(8) .
C10 O2 C3 C2 -150.4(7) .
C6 C2 C3 O1 -174.8(5) .
C1 C2 C3 O1 79.6(6) .
C6 C2 C3 O2 -54.5(7) .
C1 C2 C3 O2 -160.1(5) .
C6 C2 C3 C4 67.3(6) .
C1 C2 C3 C4 -38.2(6) .
O1 C3 C4 C5 -89.6(7) .
O2 C3 C4 C5 150.7(6) .
C2 C3 C4 C5 28.8(6) .
O1 C3 C4 Rh1 -166.2(4) .
O2 C3 C4 Rh1 74.0(6) .
C2 C3 C4 Rh1 -47.9(5) .
C6 Rh1 C4 C5 -88.0(4) .
C7 Rh1 C4 C5 -56.1(4) .
Cl2 Rh1 C4 C5 108.7(4) .
Cl1 Rh1 C4 C5 -177.4(3) .
Rh2 Rh1 C4 C5 156.2(4) .
C6 Rh1 C4 C3 16.9(4) .
C7 Rh1 C4 C3 48.9(5) .
C5 Rh1 C4 C3 104.9(6) .
Cl2 Rh1 C4 C3 -146.3(4) .
Cl1 Rh1 C4 C3 -72.5(6) .
Rh2 Rh1 C4 C3 -98.9(4) .
C3 C4 C5 C1 -7.8(7) .
Rh1 C4 C5 C1 96.2(5) .
C3 C4 C5 Rh1 -104.0(5) .
C8 C1 C5 C4 -126.2(5) .
C2 C1 C5 C4 -16.5(7) .
C8 C1 C5 Rh1 -54.3(6) .
C2 C1 C5 Rh1 55.4(5) .
C6 Rh1 C5 C4 86.7(4) .
C7 Rh1 C5 C4 125.7(4) .
Cl2 Rh1 C5 C4 -74.0(4) .
Cl1 Rh1 C5 C4 174.1(8) .
Rh2 Rh1 C5 C4 -37.2(5) .
C4 Rh1 C5 C1 -105.7(6) .
C6 Rh1 C5 C1 -19.0(4) .
C7 Rh1 C5 C1 20.0(4) .
Cl2 Rh1 C5 C1 -179.8(4) .
Cl1 Rh1 C5 C1 68.4(12) .
Rh2 Rh1 C5 C1 -142.9(3) .
C3 C2 C6 C7 -127.1(6) .
C1 C2 C6 C7 -18.9(7) .
C3 C2 C6 Rh1 -52.4(6) .
C1 C2 C6 Rh1 55.8(5) .
C4 Rh1 C6 C7 124.9(4) .
C5 Rh1 C6 C7 85.6(4) .
Cl2 Rh1 C6 C7 -174.4(4) .
Cl1 Rh1 C6 C7 -82.7(3) .
Rh2 Rh1 C6 C7 -131.2(3) .
C4 Rh1 C6 C2 18.6(4) .
C7 Rh1 C6 C2 -106.3(5) .
C5 Rh1 C6 C2 -20.7(4) .
Cl2 Rh1 C6 C2 79.2(7) .
Cl1 Rh1 C6 C2 171.0(4) .
Rh2 Rh1 C6 C2 122.5(4) .
C2 C6 C7 C8 -6.2(7) .
Rh1 C6 C7 C8 -104.0(5) .
C2 C6 C7 Rh1 97.8(5) .
C4 Rh1 C7 C6 -57.0(4) .
C5 Rh1 C7 C6 -88.9(4) .
Cl2 Rh1 C7 C6 174.5(4) .
Cl1 Rh1 C7 C6 99.8(3) .
Rh2 Rh1 C7 C6 75.3(4) .
C4 Rh1 C7 C8 47.1(5) .
C6 Rh1 C7 C8 104.1(5) .
C5 Rh1 C7 C8 15.2(4) .
Cl2 Rh1 C7 C8 -81.4(6) .
Cl1 Rh1 C7 C8 -156.1(4) .
Rh2 Rh1 C7 C8 179.4(3) .
C11 O4 C8 O3 35.5(8) .
C11 O4 C8 C7 155.9(7) .
C11 O4 C8 C1 -88.7(7) .
C12 O3 C8 O4 -26.5(7) .
C12 O3 C8 C7 -149.9(6) .
C12 O3 C8 C1 100.2(6) .
C6 C7 C8 O4 152.9(6) .
Rh1 C7 C8 O4 78.2(6) .
C6 C7 C8 O3 -88.2(6) .
Rh1 C7 C8 O3 -162.8(4) .
C6 C7 C8 C1 28.9(7) .
Rh1 C7 C8 C1 -45.8(5) .
C5 C1 C8 O4 -54.8(7) .
C2 C1 C8 O4 -163.1(5) .
C5 C1 C8 O3 -176.4(6) .
C2 C1 C8 O3 75.3(6) .
C5 C1 C8 C7 68.0(6) .
C2 C1 C8 C7 -40.3(6) .
C3 O1 C9 C10 -17.2(9) .
C3 O2 C10 C9 16.2(10) .
O1 C9 C10 O2 0.6(11) .
C8 O4 C11 C12 -29.2(9) .
C8 O3 C12 C11 7.9(9) .
O4 C11 C12 O3 13.0(10) .
C20 C13 C14 C15 146.9(5) .
C17 C13 C14 C15 34.6(7) .
C20 C13 C14 C18 35.8(7) .
C17 C13 C14 C18 -76.4(6) .
C21 O5 C15 O6 -29.6(8) .
C21 O5 C15 C14 -154.5(6) .
C21 O5 C15 C16 91.3(7) .
C22 O6 C15 O5 10.5(9) .
C22 O6 C15 C14 135.0(7) .
C22 O6 C15 C16 -115.0(7) .
C18 C14 C15 O5 -55.6(7) .
C13 C14 C15 O5 -162.0(6) .
C18 C14 C15 O6 -176.8(5) .
C13 C14 C15 O6 76.9(7) .
C18 C14 C15 C16 68.0(6) .
C13 C14 C15 C16 -38.3(6) .
O5 C15 C16 C17 149.5(6) .
O6 C15 C16 C17 -90.6(7) .
C14 C15 C16 C17 28.2(7) .
O5 C15 C16 Rh2 74.1(7) .
O6 C15 C16 Rh2 -166.0(5) .
C14 C15 C16 Rh2 -47.2(6) .
C19 Rh2 C16 C17 -57.7(4) .
C18 Rh2 C16 C17 -88.6(4) .
Cl2 Rh2 C16 C17 176.9(4) .
Cl1 Rh2 C16 C17 106.7(4) .
Rh1 Rh2 C16 C17 152.6(3) .
C17 Rh2 C16 C15 104.3(6) .
C19 Rh2 C16 C15 46.6(5) .
C18 Rh2 C16 C15 15.7(5) .
Cl2 Rh2 C16 C15 -78.8(7) .
Cl1 Rh2 C16 C15 -149.0(4) .
Rh1 Rh2 C16 C15 -103.0(4) .
C15 C16 C17 C13 -7.0(8) .
Rh2 C16 C17 C13 96.7(5) .
C15 C16 C17 Rh2 -103.7(5) .
C20 C13 C17 C16 -125.5(6) .
C14 C13 C17 C16 -17.0(7) .
C20 C13 C17 Rh2 -51.4(6) .
C14 C13 C17 Rh2 57.1(6) .
C19 Rh2 C17 C16 124.4(4) .
C18 Rh2 C17 C16 86.0(4) .
Cl2 Rh2 C17 C16 -176.3(5) .
Cl1 Rh2 C17 C16 -76.0(4) .
Rh1 Rh2 C17 C16 -45.4(5) .
C16 Rh2 C17 C13 -107.2(6) .
C19 Rh2 C17 C13 17.2(4) .
C18 Rh2 C17 C13 -21.2(4) .
Cl2 Rh2 C17 C13 76.4(8) .
Cl1 Rh2 C17 C13 176.8(4) .
Rh1 Rh2 C17 C13 -152.6(3) .
C15 C14 C18 C19 -128.8(6) .
C13 C14 C18 C19 -19.3(7) .
C15 C14 C18 Rh2 -54.6(5) .
C13 C14 C18 Rh2 54.8(5) .
C17 Rh2 C18 C19 87.6(5) .
C16 Rh2 C18 C19 126.3(5) .
Cl2 Rh2 C18 C19 -74.7(4) .
Cl1 Rh2 C18 C19 -174.8(5) .
Rh1 Rh2 C18 C19 -123.7(4) .
C17 Rh2 C18 C14 -18.8(4) .
C16 Rh2 C18 C14 19.9(4) .
C19 Rh2 C18 C14 -106.3(6) .
Cl2 Rh2 C18 C14 178.9(4) .
Cl1 Rh2 C18 C14 78.9(8) .
Rh1 Rh2 C18 C14 129.9(3) .
C14 C18 C19 C20 -4.9(8) .
Rh2 C18 C19 C20 -102.5(5) .
C14 C18 C19 Rh2 97.7(5) .
C17 Rh2 C19 C18 -87.4(4) .
C16 Rh2 C19 C18 -55.5(5) .
Cl2 Rh2 C19 C18 107.6(4) .
Cl1 Rh2 C19 C18 175.3(5) .
Rh1 Rh2 C19 C18 84.1(4) .
C17 Rh2 C19 C20 17.5(5) .
C16 Rh2 C19 C20 49.4(5) .
C18 Rh2 C19 C20 104.9(6) .
Cl2 Rh2 C19 C20 -147.5(4) .
Cl1 Rh2 C19 C20 -79.8(8) .
Rh1 Rh2 C19 C20 -171.0(3) .
C24 O8 C20 O7 -22.6(8) .
C24 O8 C20 C19 -146.9(6) .
C24 O8 C20 C13 100.6(7) .
C23 O7 C20 O8 4.1(9) .
C23 O7 C20 C19 124.8(7) .
C23 O7 C20 C13 -120.0(8) .
C18 C19 C20 O8 -92.9(7) .
Rh2 C19 C20 O8 -168.4(4) .
C18 C19 C20 O7 148.9(6) .
Rh2 C19 C20 O7 73.4(7) .
C18 C19 C20 C13 27.6(7) .
Rh2 C19 C20 C13 -47.9(5) .
C17 C13 C20 O8 -175.0(6) .
C14 C13 C20 O8 78.5(7) .
C17 C13 C20 O7 -55.9(7) .
C14 C13 C20 O7 -162.3(6) .
C17 C13 C20 C19 67.6(6) .
C14 C13 C20 C19 -38.8(7) .
C15 O5 C21 C22 35.5(9) .
C15 O6 C22 C21 11.4(10) .
O5 C21 C22 O6 -28.6(10) .
C20 O7 C23 C24 14.2(9) .
C20 O8 C24 C23 31.0(9) .
O7 C23 C24 O8 -27.7(10) .
C27 C26 C25 C28 -120(11) 4_557
C25 C26 C27 C28 -156(9) .
C26 C27 C28 C25 9(3) 4_457
